data_4110452
loop_
_publ_author_name
'Jacob W. Ciszek'
'Zachary K. Keane'
'Long Cheng'
'Michael P. Stewart'
'Lam H. Yu'
'Douglas Natelson'
'James M. Tour'

_publ_section_title
;
 Neutral Complexes of First Row Transition Metals Bearing Unbound
 Thiocyanates and Their Assembly on Metallic Surfaces
;
_journal_name_full 'Journal of the American Chemical Society'
_journal_page_first 3179
_journal_page_last 3189
_journal_paper_doi 10.1021/ja055459d
_journal_volume 128
_journal_year 2006
_chemical_formula_sum 'C28 H20 Co N6'
_chemical_formula_weight 499.43
_chemical_name_systematic
; 
 ? 
;
_space_group_IT_number 19
_symmetry_cell_setting orthorhombic
_symmetry_space_group_name_Hall 'P 2ac 2ab'
_symmetry_space_group_name_H-M 'P 21 21 21'
_atom_sites_solution_hydrogens geom
_atom_sites_solution_primary direct
_atom_sites_solution_secondary difmap
_audit_creation_method SHELXL
_cell_angle_alpha 90.00
_cell_angle_beta 90.00
_cell_angle_gamma 90.00
_cell_formula_units_Z 8
_cell_length_a 8.777(2)
_cell_length_b 15.636(3)
_cell_length_c 34.891(7)
_cell_measurement_temperature 293(2)
_cell_volume 4788.3(17)
_computing_structure_refinement 'SHELXL-93 (Sheldrick, 1993)'
_computing_structure_solution 'SHELXS-86 (Sheldrick, 1990)'
_diffrn_ambient_temperature 293(2)
_diffrn_radiation_monochromator graphite
_diffrn_radiation_source 'fine-focus sealed tube'
_diffrn_radiation_type MoK\a
_diffrn_radiation_wavelength 0.71073
_diffrn_reflns_av_R_equivalents 0.0387
_diffrn_reflns_av_sigmaI/netI 0.0368
_diffrn_reflns_limit_h_max 9
_diffrn_reflns_limit_h_min -9
_diffrn_reflns_limit_k_max 17
_diffrn_reflns_limit_k_min -17
_diffrn_reflns_limit_l_max 38
_diffrn_reflns_limit_l_min -38
_diffrn_reflns_number 29957
_diffrn_reflns_theta_max 23.30
_diffrn_reflns_theta_min 1.17
_exptl_absorpt_coefficient_mu 0.745
_exptl_crystal_density_diffrn 1.386
_exptl_crystal_F_000 2056
_refine_diff_density_max 0.227
_refine_diff_density_min -0.153
_refine_diff_density_rms 0.035
_refine_ls_abs_structure_details 'Flack H D (1983), Acta Cryst. A39, 876-881'
_refine_ls_abs_structure_Flack 0.024(11)
_refine_ls_extinction_method none
_refine_ls_goodness_of_fit_all 0.966
_refine_ls_goodness_of_fit_obs 1.002
_refine_ls_matrix_type full
_refine_ls_number_parameters 631
_refine_ls_number_reflns 6896
_refine_ls_number_restraints 0
_refine_ls_restrained_S_all 0.966
_refine_ls_restrained_S_obs 1.002
_refine_ls_R_factor_all 0.0407
_refine_ls_R_factor_obs 0.0314
_refine_ls_shift/esd_max -0.037
_refine_ls_shift/esd_mean 0.005
_refine_ls_structure_factor_coef Fsqd
_refine_ls_weighting_details 'w=1/[\s^2^(Fo^2^)+(0.0422P)^2^+0.0000P] where P=(Fo^2^+2Fc^2^)/3'
_refine_ls_weighting_scheme calc
_refine_ls_wR_factor_all 0.0725
_refine_ls_wR_factor_obs 0.0688
_reflns_number_observed 5871
_reflns_number_total 6896
_reflns_observed_criterion >2sigma(I)
_cod_data_source_file ja055459d.cmpd-10.cif
_cod_data_source_block sgb
_cod_depositor_comments
;
The following automatic conversions were performed:

'_refine_ls_weighting_scheme' value 'calc
w=1/[\s^2^(Fo^2^)+(0.0422P)^2^+0.0000P] where P=(Fo^2^+2Fc^2^)/3' was
changed to 'calc'. New tag '_refine_ls_weighting_details' was
created. The value of the new tag was set to
'w=1/[\s^2^(Fo^2^)+(0.0422P)^2^+0.0000P] where P=(Fo^2^+2Fc^2^)/3'.

Automatic conversion script
Id: cif_fix_values 3143 2015-03-26 13:38:13Z robertas 
;
_cod_database_code 4110452

loop_
_symmetry_equiv_pos_as_xyz
'x, y, z'
'-x+1/2, -y, z+1/2'
'-x, y+1/2, -z+1/2'
'x+1/2, -y+1/2, -z'

loop_
_atom_site_aniso_label
_atom_site_aniso_U_11
_atom_site_aniso_U_22
_atom_site_aniso_U_33
_atom_site_aniso_U_23
_atom_site_aniso_U_13
_atom_site_aniso_U_12
Co1A 0.0519(2) 0.0638(2) 0.0565(2) -0.0161(2) 0.0032(2) -0.0086(2)
N1A 0.0463(15) 0.0538(13) 0.0506(13) -0.0078(11) 0.0030(13) 0.0001(13)
C2A 0.049(2) 0.043(2) 0.055(2) -0.0064(15) -0.007(2) 0.004(2)
C3A 0.068(2) 0.059(2) 0.056(2) -0.014(2) -0.017(2) 0.009(2)
C4A 0.079(3) 0.063(2) 0.041(2) -0.0084(14) -0.002(2) 0.014(2)
C5A 0.053(2) 0.055(2) 0.052(2) 0.000(2) 0.001(2) 0.007(2)
N21A 0.0491(15) 0.063(2) 0.0497(14) -0.0052(13) -0.0004(12) -0.0074(13)
C22A 0.048(2) 0.047(2) 0.056(2) 0.0022(15) -0.0101(15) -0.001(2)
C23A 0.059(2) 0.053(2) 0.076(2) -0.003(2) -0.013(2) -0.003(2)
C24A 0.057(2) 0.072(2) 0.104(3) 0.007(2) 0.008(2) -0.018(2)
C25A 0.065(3) 0.099(3) 0.076(2) 0.001(2) 0.017(2) -0.008(2)
C26A 0.062(2) 0.084(2) 0.053(2) -0.009(2) 0.009(2) -0.009(2)
N51A 0.048(2) 0.061(2) 0.070(2) 0.0021(14) 0.0002(12) -0.0038(14)
C52A 0.057(2) 0.057(2) 0.052(2) 0.011(2) 0.010(2) 0.015(2)
C53A 0.065(2) 0.073(2) 0.075(2) 0.018(2) 0.017(2) 0.012(2)
C54A 0.065(3) 0.100(3) 0.102(3) 0.036(2) 0.028(2) 0.012(3)
C55A 0.054(2) 0.083(3) 0.125(3) 0.034(3) 0.000(3) -0.011(2)
C56A 0.064(2) 0.068(2) 0.093(3) 0.011(2) -0.006(2) -0.005(2)
N1B 0.065(2) 0.080(2) 0.067(2) -0.0300(14) 0.0149(15) -0.025(2)
C2B 0.086(3) 0.095(3) 0.072(2) -0.030(2) 0.018(2) -0.037(3)
C3B 0.157(5) 0.107(4) 0.089(3) -0.046(3) 0.035(3) -0.030(4)
C4B 0.146(5) 0.086(3) 0.125(4) -0.050(3) 0.062(4) -0.024(3)
C5B 0.073(3) 0.058(2) 0.105(3) -0.029(2) 0.029(2) -0.020(2)
N21B 0.052(2) 0.106(2) 0.066(2) -0.011(2) 0.0062(15) -0.017(2)
C22B 0.075(3) 0.130(4) 0.050(2) -0.018(2) 0.013(2) -0.043(3)
C23B 0.127(4) 0.173(5) 0.063(3) -0.020(3) 0.017(3) -0.050(4)
C24B 0.124(5) 0.209(7) 0.079(4) 0.031(4) -0.004(3) -0.037(5)
C25B 0.094(4) 0.170(5) 0.095(4) 0.028(4) 0.004(3) -0.015(4)
C26B 0.065(3) 0.122(4) 0.085(3) 0.005(3) 0.005(2) -0.005(3)
N51B 0.059(2) 0.067(2) 0.085(2) -0.012(2) 0.015(2) -0.017(2)
C52B 0.066(2) 0.053(2) 0.105(3) -0.012(2) 0.026(2) -0.016(2)
C53B 0.111(4) 0.054(3) 0.154(5) 0.005(3) 0.043(3) 0.002(3)
C54B 0.124(4) 0.078(3) 0.153(5) 0.037(4) 0.025(4) -0.005(3)
C55B 0.101(4) 0.098(3) 0.110(3) 0.031(3) 0.013(3) -0.015(3)
C56B 0.066(2) 0.082(3) 0.087(3) 0.006(2) 0.011(2) -0.011(2)
Co1C 0.0580(3) 0.0533(2) 0.0517(2) 0.0080(2) -0.0017(2) 0.0013(2)
N1C 0.060(2) 0.0485(15) 0.056(2) 0.0072(12) -0.0078(13) -0.0057(13)
C2C 0.065(2) 0.048(2) 0.061(2) 0.012(2) -0.012(2) -0.004(2)
C3C 0.082(3) 0.061(2) 0.071(2) 0.023(2) -0.006(2) -0.014(2)
C4C 0.094(3) 0.078(3) 0.055(2) 0.019(2) -0.006(2) -0.008(2)
C5C 0.071(2) 0.055(2) 0.047(2) 0.015(2) -0.010(2) -0.002(2)
N21C 0.054(2) 0.061(2) 0.063(2) -0.0017(14) -0.0046(14) -0.0019(13)
C22C 0.048(2) 0.047(2) 0.075(2) 0.007(2) -0.008(2) 0.003(2)
C23C 0.066(2) 0.052(2) 0.090(2) -0.002(2) -0.008(2) -0.007(2)
C24C 0.067(3) 0.073(3) 0.117(3) -0.033(3) -0.014(2) -0.002(2)
C25C 0.070(3) 0.111(3) 0.083(3) -0.035(3) -0.003(2) 0.002(2)
C26C 0.067(2) 0.091(3) 0.064(2) -0.010(2) 0.005(2) 0.000(2)
N51C 0.057(2) 0.0553(15) 0.0596(15) 0.0051(12) -0.0013(13) -0.0029(15)
C52C 0.069(2) 0.062(2) 0.052(2) 0.006(2) -0.009(2) -0.002(2)
C53C 0.115(3) 0.095(3) 0.054(2) -0.003(2) 0.001(2) -0.018(3)
C54C 0.137(4) 0.089(3) 0.086(3) -0.027(2) -0.002(3) -0.019(3)
C55C 0.112(3) 0.069(3) 0.109(3) -0.018(3) -0.007(3) -0.018(2)
C56C 0.071(2) 0.062(2) 0.086(3) 0.007(2) 0.000(2) -0.009(2)
N1D 0.047(2) 0.0532(14) 0.0512(14) 0.0021(11) 0.0006(12) 0.0020(13)
C2D 0.050(2) 0.045(2) 0.048(2) -0.0046(14) -0.0030(15) -0.004(2)
C3D 0.066(2) 0.065(2) 0.040(2) -0.0018(14) 0.001(2) -0.006(2)
C4D 0.068(2) 0.059(2) 0.046(2) 0.005(2) -0.010(2) 0.004(2)
C5D 0.041(2) 0.044(2) 0.051(2) 0.0010(14) -0.0056(14) -0.0017(14)
N21D 0.0501(15) 0.055(2) 0.062(2) -0.0012(14) -0.0088(12) 0.0016(13)
C22D 0.052(2) 0.055(2) 0.048(2) -0.0132(15) -0.0028(15) -0.007(2)
C23D 0.055(2) 0.083(2) 0.062(2) -0.010(2) 0.011(2) 0.000(2)
C24D 0.054(2) 0.112(3) 0.088(3) -0.022(2) 0.009(2) 0.013(2)
C25D 0.057(3) 0.090(3) 0.118(3) -0.013(2) -0.011(2) 0.024(2)
C26D 0.068(3) 0.067(2) 0.085(2) 0.004(2) -0.009(2) 0.008(2)
N51D 0.0477(15) 0.063(2) 0.059(2) 0.0116(14) -0.0009(14) 0.0065(13)
C52D 0.047(2) 0.044(2) 0.054(2) 0.0022(15) -0.0105(15) 0.0015(14)
C53D 0.056(2) 0.062(2) 0.067(2) 0.016(2) -0.005(2) 0.014(2)
C54D 0.052(2) 0.087(2) 0.085(2) 0.019(2) 0.007(2) 0.025(2)
C55D 0.059(2) 0.108(3) 0.080(2) 0.024(2) 0.019(2) 0.016(2)
C56D 0.057(2) 0.087(3) 0.068(2) 0.024(2) 0.003(2) 0.010(2)

loop_
_atom_site_label
_atom_site_type_symbol
_atom_site_fract_x
_atom_site_fract_y
_atom_site_fract_z
_atom_site_U_iso_or_equiv
_atom_site_thermal_displace_type
_atom_site_occupancy
_atom_site_calc_flag
_atom_site_refinement_flags
Co1A Co -0.49855(5) -0.09944(2) -0.116467(11) 0.05743(12) Uani 1 d .
N1A N -0.4836(3) -0.01321(14) -0.07635(6) 0.0502(6) Uani 1 d .
C2A C -0.3562(3) 0.0317(2) -0.06851(8) 0.0493(7) Uani 1 d .
C3A C -0.3771(4) 0.0751(2) -0.03405(8) 0.0612(9) Uani 1 d .
H3AA H -0.3053(4) 0.1121(2) -0.02156(8) 0.073 Uiso 1 d R
C4A C -0.5234(4) 0.0548(2) -0.02123(8) 0.0608(8) Uani 1 d .
H4AA H -0.5716(4) 0.0744(2) 0.00185(8) 0.073 Uiso 1 d R
C5A C -0.5858(4) -0.0008(2) -0.04805(8) 0.0530(8) Uani 1 d .
N21A N -0.2706(3) -0.0350(2) -0.12463(7) 0.0538(6) Uani 1 d .
C22A C -0.2382(3) 0.0232(2) -0.09710(8) 0.0501(7) Uani 1 d .
C23A C -0.1017(4) 0.0699(2) -0.09894(10) 0.0625(9) Uani 1 d .
H23A H -0.0776(4) 0.1108(2) -0.07934(10) 0.075 Uiso 1 d R
C24A C -0.0026(4) 0.0558(2) -0.12824(11) 0.0775(10) Uani 1 d .
H24A H 0.0896(4) 0.0886(2) -0.13010(11) 0.093 Uiso 1 d R
C25A C -0.0363(4) -0.0044(2) -0.15564(10) 0.0797(10) Uani 1 d .
H25A H 0.0329(4) -0.0157(2) -0.17634(10) 0.096 Uiso 1 d R
C26A C -0.1707(4) -0.0474(2) -0.15273(9) 0.0666(9) Uani 1 d .
H26A H -0.1944(4) -0.0894(2) -0.17190(9) 0.080 Uiso 1 d R
N51A N -0.7276(3) -0.0998(2) -0.08441(7) 0.0598(7) Uani 1 d .
C52A C -0.7276(4) -0.0473(2) -0.05350(9) 0.0553(8) Uani 1 d .
C53A C -0.8561(4) -0.0400(2) -0.03046(10) 0.0709(10) Uani 1 d .
H53A H -0.8557(4) -0.0024(2) -0.00868(10) 0.085 Uiso 1 d R
C54A C -0.9825(5) -0.0870(3) -0.03919(12) 0.0888(12) Uani 1 d .
H54A H -1.0712(5) -0.0829(3) -0.02320(12) 0.107 Uiso 1 d R
C55A C -0.9824(4) -0.1403(2) -0.07019(13) 0.0872(11) Uani 1 d .
H55A H -1.0713(4) -0.1732(2) -0.07653(13) 0.105 Uiso 1 d R
C56A C -0.8539(4) -0.1445(2) -0.09211(11) 0.0752(10) Uani 1 d .
H56A H -0.8531(4) -0.1817(2) -0.11399(11) 0.090 Uiso 1 d R
N1B N -0.4663(3) -0.1953(2) -0.15088(7) 0.0709(8) Uani 1 d .
C2B C -0.4963(5) -0.1936(3) -0.18891(11) 0.0842(11) Uani 1 d .
C3B C -0.4310(7) -0.2658(3) -0.20585(14) 0.118(2) Uani 1 d .
H3BA H -0.4395(7) -0.2834(3) -0.23211(14) 0.141 Uiso 1 d R
C4B C -0.3590(7) -0.3095(3) -0.1773(2) 0.119(2) Uani 1 d .
H4BA H -0.2989(7) -0.3603(3) -0.1802(2) 0.143 Uiso 1 d R
C5B C -0.3802(4) -0.2650(2) -0.14297(12) 0.0786(11) Uani 1 d .
N21B N -0.5883(3) -0.0558(2) -0.17500(8) 0.0746(8) Uani 1 d .
C22B C -0.5730(4) -0.1181(3) -0.20193(9) 0.0850(12) Uani 1 d .
C23B C -0.6298(6) -0.1034(4) -0.23915(12) 0.121(2) Uani 1 d .
H23B H -0.6202(6) -0.1473(4) -0.25825(12) 0.145 Uiso 1 d R
C24B C -0.6965(7) -0.0254(5) -0.2480(2) 0.137(2) Uani 1 d .
H24B H -0.7410(7) -0.0164(5) -0.2728(2) 0.165 Uiso 1 d R
C25B C -0.7039(5) 0.0375(4) -0.2211(2) 0.120(2) Uani 1 d .
H25B H -0.7417(5) 0.0934(4) -0.2275(2) 0.144 Uiso 1 d R
C26B C -0.6498(5) 0.0189(3) -0.18486(12) 0.0908(12) Uani 1 d .
H26B H -0.6588(5) 0.0620(3) -0.16539(12) 0.109 Uiso 1 d R
N51B N -0.3883(3) -0.2115(2) -0.08012(9) 0.0703(8) Uani 1 d .
C52B C -0.3357(4) -0.2748(2) -0.10296(12) 0.0746(11) Uani 1 d .
C53B C -0.2454(6) -0.3413(3) -0.0881(2) 0.106(2) Uani 1 d .
H53B H -0.2031(6) -0.3848(3) -0.1044(2) 0.127 Uiso 1 d R
C54B C -0.2164(6) -0.3421(3) -0.0496(2) 0.118(2) Uani 1 d .
H54B H -0.1581(6) -0.3878(3) -0.0385(2) 0.142 Uiso 1 d R
C55B C -0.2708(6) -0.2788(3) -0.02608(14) 0.1030(14) Uani 1 d .
H55B H -0.2513(6) -0.2784(3) 0.00100(14) 0.124 Uiso 1 d R
C56B C -0.3559(4) -0.2151(3) -0.04285(12) 0.0784(11) Uani 1 d .
H56B H -0.3947(4) -0.1699(3) -0.02698(12) 0.094 Uiso 1 d R
Co1C Co -0.95967(5) -0.62456(2) -0.139897(11) 0.05433(12) Uani 1 d .
N1C N -0.9025(3) -0.54838(15) -0.18152(7) 0.0549(6) Uani 1 d .
C2C C -0.8088(4) -0.4804(2) -0.17674(9) 0.0581(8) Uani 1 d .
C3C C -0.7304(4) -0.4648(2) -0.21053(10) 0.0713(10) Uani 1 d .
H3CA H -0.6564(4) -0.4206(2) -0.21467(10) 0.086 Uiso 1 d R
C4C C -0.7790(4) -0.5263(2) -0.23657(10) 0.0755(10) Uani 1 d .
H4CA H -0.7460(4) -0.5327(2) -0.26264(10) 0.091 Uiso 1 d R
C5C C -0.8854(4) -0.5777(2) -0.21763(8) 0.0578(8) Uani 1 d .
N21C N -0.8613(3) -0.5041(2) -0.11125(7) 0.0592(7) Uani 1 d .
C22C C -0.7970(3) -0.4507(2) -0.13764(10) 0.0568(8) Uani 1 d .
C23C C -0.7240(4) -0.3762(2) -0.12544(11) 0.0693(9) Uani 1 d .
H23C H -0.6822(4) -0.3375(2) -0.14401(11) 0.083 Uiso 1 d R
C24C C -0.7139(4) -0.3583(3) -0.08726(13) 0.0858(12) Uani 1 d .
H24C H -0.6583(4) -0.3089(3) -0.07885(13) 0.103 Uiso 1 d R
C25C C -0.7801(4) -0.4123(3) -0.06085(12) 0.0881(12) Uani 1 d .
H25C H -0.7776(4) -0.3988(3) -0.03401(12) 0.106 Uiso 1 d R
C26C C -0.8516(4) -0.4848(3) -0.07417(10) 0.0738(10) Uani 1 d .
H26C H -0.8954(4) -0.5237(3) -0.05597(10) 0.089 Uiso 1 d R
N51C N -1.0202(3) -0.6949(2) -0.19295(7) 0.0574(6) Uani 1 d .
C52C C -0.9594(4) -0.6589(2) -0.22485(8) 0.0608(8) Uani 1 d .
C53C C -0.9673(5) -0.7013(3) -0.25972(9) 0.0879(12) Uani 1 d .
H53C H -0.9243(5) -0.6754(3) -0.28220(9) 0.105 Uiso 1 d R
C54C C -1.0339(6) -0.7799(3) -0.26203(12) 0.1041(14) Uani 1 d .
H54C H -1.0397(6) -0.8103(3) -0.28589(12) 0.125 Uiso 1 d R
C55C C -1.0940(5) -0.8154(3) -0.22971(13) 0.0967(13) Uani 1 d .
H55C H -1.1421(5) -0.8705(3) -0.23041(13) 0.116 Uiso 1 d R
C56C C -1.0847(4) -0.7719(2) -0.19621(11) 0.0731(10) Uani 1 d .
H56C H -1.1258(4) -0.7974(2) -0.17341(11) 0.088 Uiso 1 d R
N1D N -0.9560(3) -0.70088(14) -0.09601(6) 0.0503(6) Uani 1 d .
C2D C -1.0639(3) -0.7027(2) -0.06851(8) 0.0475(7) Uani 1 d .
C3D C -1.0109(4) -0.7519(2) -0.03786(7) 0.0570(8) Uani 1 d .
H3DA H -1.0651(4) -0.7635(2) -0.01453(7) 0.068 Uiso 1 d R
C4D C -0.8657(4) -0.7803(2) -0.04780(8) 0.0574(8) Uani 1 d .
H4DA H -0.7992(4) -0.8151(2) -0.03250(8) 0.069 Uiso 1 d R
C5D C -0.8349(3) -0.7474(2) -0.08406(8) 0.0452(7) Uani 1 d .
N21D N -1.1910(3) -0.6094(2) -0.11047(7) 0.0559(6) Uani 1 d .
C22D C -1.1987(3) -0.6535(2) -0.07734(8) 0.0513(8) Uani 1 d .
C23D C -1.3301(4) -0.6511(2) -0.05499(9) 0.0668(9) Uani 1 d .
H23D H -1.3346(4) -0.6844(2) -0.03191(9) 0.080 Uiso 1 d R
C24D C -1.4503(4) -0.6031(3) -0.06598(11) 0.0848(11) Uani 1 d .
H24D H -1.5396(4) -0.6001(3) -0.05018(11) 0.102 Uiso 1 d R
C25D C -1.4428(5) -0.5582(2) -0.09970(13) 0.0882(12) Uani 1 d .
H25D H -1.5278(5) -0.5250(2) -0.10854(13) 0.106 Uiso 1 d R
C26D C -1.3113(4) -0.5629(2) -0.12092(11) 0.0731(10) Uani 1 d .
H26D H -1.3037(4) -0.5307(2) -0.14427(11) 0.088 Uiso 1 d R
N51D N -0.7255(3) -0.6986(2) -0.14158(7) 0.0568(6) Uani 1 d .
C52D C -0.7074(3) -0.7503(2) -0.11051(8) 0.0487(7) Uani 1 d .
C53D C -0.5773(4) -0.7986(2) -0.10619(9) 0.0618(8) Uani 1 d .
H53D H -0.5658(4) -0.8338(2) -0.08385(9) 0.074 Uiso 1 d R
C54D C -0.4651(4) -0.7956(2) -0.13316(10) 0.0745(9) Uani 1 d .
H54D H -0.3745(4) -0.8294(2) -0.13034(10) 0.089 Uiso 1 d R
C55D C -0.4834(4) -0.7433(2) -0.16456(10) 0.0822(11) Uani 1 d .
H55D H -0.4060(4) -0.7396(2) -0.18394(10) 0.099 Uiso 1 d R
C56D C -0.6147(4) -0.6967(2) -0.16753(10) 0.0708(10) Uani 1 d .
H56D H -0.6289(4) -0.6618(2) -0.18988(10) 0.085 Uiso 1 d R

loop_
_atom_type_symbol
_atom_type_description
_atom_type_scat_dispersion_real
_atom_type_scat_dispersion_imag
_atom_type_scat_source
C C 0.0033 0.0016 'International Tables Vol C Tables 4.2.6.8 and 6.1.1.4'
H H 0.0000 0.0000 'International Tables Vol C Tables 4.2.6.8 and 6.1.1.4'
N N 0.0061 0.0033 'International Tables Vol C Tables 4.2.6.8 and 6.1.1.4'
Co Co 0.3494 0.9721 'International Tables Vol C Tables 4.2.6.8 and 6.1.1.4'

loop_
_geom_angle_atom_site_label_1
_geom_angle_atom_site_label_2
_geom_angle_atom_site_label_3
_geom_angle
N1B Co1A N1A 165.71(12)
N1B Co1A N21A 97.90(10)
N1A Co1A N21A 73.86(9)
N1B Co1A N51A 115.23(10)
N1A Co1A N51A 73.21(10)
N21A Co1A N51A 146.78(9)
N1B Co1A N21B 74.29(13)
N1A Co1A N21B 117.19(11)
N21A Co1A N21B 93.39(9)
N51A Co1A N21B 97.66(10)
N1B Co1A N51B 72.58(12)
N1A Co1A N51B 95.71(10)
N21A Co1A N51B 92.04(9)
N51A Co1A N51B 95.45(9)
N21B Co1A N51B 146.86(11)
C5A N1A C2A 109.2(2)
C5A N1A Co1A 125.5(2)
C2A N1A Co1A 124.2(2)
N1A C2A C3A 108.6(3)
N1A C2A C22A 114.0(2)
C3A C2A C22A 137.3(3)
C4A C3A C2A 106.7(3)
C5A C4A C3A 106.8(3)
N1A C5A C4A 108.7(3)
N1A C5A C52A 113.7(3)
C4A C5A C52A 137.6(3)
C26A N21A C22A 118.8(3)
C26A N21A Co1A 127.8(2)
C22A N21A Co1A 113.4(2)
N21A C22A C23A 119.8(3)
N21A C22A C2A 113.6(3)
C23A C22A C2A 126.5(3)
C24A C23A C22A 119.7(3)
C23A C24A C25A 119.8(3)
C26A C25A C24A 118.2(3)
N21A C26A C25A 123.7(3)
C52A N51A C56A 118.5(3)
C52A N51A Co1A 112.6(2)
C56A N51A Co1A 128.8(2)
N51A C52A C53A 120.6(3)
N51A C52A C5A 114.0(3)
C53A C52A C5A 125.3(3)
C54A C53A C52A 119.1(4)
C53A C54A C55A 120.4(3)
C56A C55A C54A 118.3(4)
N51A C56A C55A 123.2(4)
C5B N1B C2B 109.0(3)
C5B N1B Co1A 125.2(2)
C2B N1B Co1A 124.2(3)
N1B C2B C22B 114.8(3)
N1B C2B C3B 108.6(5)
C22B C2B C3B 136.4(4)
C4B C3B C2B 106.6(4)
C3B C4B C5B 108.4(5)
N1B C5B C4B 107.4(4)
N1B C5B C52B 115.4(3)
C4B C5B C52B 137.2(5)
C22B N21B C26B 119.3(4)
C22B N21B Co1A 111.6(3)
C26B N21B Co1A 129.1(3)
N21B C22B C2B 114.7(3)
N21B C22B C23B 119.0(5)
C2B C22B C23B 126.3(5)
C24B C23B C22B 119.8(5)
C23B C24B C25B 120.0(5)
C24B C25B C26B 117.6(6)
N21B C26B C25B 124.1(5)
C56B N51B C52B 118.1(4)
C56B N51B Co1A 129.9(3)
C52B N51B Co1A 111.4(3)
N51B C52B C53B 121.1(4)
N51B C52B C5B 113.4(4)
C53B C52B C5B 125.5(4)
C54B C53B C52B 118.2(5)
C55B C54B C53B 121.1(5)
C54B C55B C56B 117.2(5)
N51B C56B C55B 124.2(4)
N1C Co1C N1D 164.03(10)
N1C Co1C N51C 75.06(10)
N1D Co1C N51C 110.94(9)
N1C Co1C N21D 120.05(10)
N1D Co1C N21D 74.02(10)
N51C Co1C N21D 102.32(9)
N1C Co1C N21C 74.11(10)
N1D Co1C N21C 98.88(9)
N51C Co1C N21C 149.17(9)
N21D Co1C N21C 93.04(9)
N1C Co1C N51D 93.28(10)
N1D Co1C N51D 72.75(9)
N51C Co1C N51D 86.83(9)
N21D Co1C N51D 146.63(9)
N21C Co1C N51D 94.91(9)
C5C N1C C2C 108.3(3)
C5C N1C Co1C 121.2(2)
C2C N1C Co1C 123.0(2)
N1C C2C C3C 109.6(3)
N1C C2C C22C 114.4(3)
C3C C2C C22C 135.3(3)
C2C C3C C4C 106.4(3)
C3C C4C C5C 107.1(3)
N1C C5C C4C 108.7(3)
N1C C5C C52C 114.2(3)
C4C C5C C52C 136.2(3)
C26C N21C C22C 119.3(3)
C26C N21C Co1C 129.2(2)
C22C N21C Co1C 111.3(2)
N21C C22C C23C 119.6(3)
N21C C22C C2C 114.2(3)
C23C C22C C2C 126.1(3)
C24C C23C C22C 119.9(3)
C23C C24C C25C 120.0(4)
C24C C25C C26C 118.1(4)
N21C C26C C25C 123.0(4)
C56C N51C C52C 118.1(3)
C56C N51C Co1C 128.3(2)
C52C N51C Co1C 112.6(2)
N51C C52C C53C 120.1(3)
N51C C52C C5C 113.4(3)
C53C C52C C5C 126.5(3)
C54C C53C C52C 120.3(3)
C55C C54C C53C 119.0(4)
C56C C55C C54C 119.1(4)
N51C C56C C55C 123.5(3)
C5D N1D C2D 108.7(2)
C5D N1D Co1C 125.9(2)
C2D N1D Co1C 124.2(2)
N1D C2D C3D 108.8(3)
N1D C2D C22D 114.4(2)
C3D C2D C22D 136.8(3)
C2D C3D C4D 106.8(3)
C3D C4D C5D 106.6(3)
N1D C5D C4D 109.0(3)
N1D C5D C52D 115.2(2)
C4D C5D C52D 135.7(3)
C26D N21D C22D 118.3(3)
C26D N21D Co1C 129.6(2)
C22D N21D Co1C 112.1(2)
N21D C22D C23D 120.5(3)
N21D C22D C2D 114.5(3)
C23D C22D C2D 125.0(3)
C24D C23D C22D 120.2(3)
C23D C24D C25D 119.4(3)
C26D C25D C24D 118.4(4)
N21D C26D C25D 123.2(4)
C56D N51D C52D 118.1(3)
C56D N51D Co1C 130.0(2)
C52D N51D Co1C 111.9(2)
N51D C52D C53D 120.6(3)
N51D C52D C5D 113.5(2)
C53D C52D C5D 126.0(3)
C54D C53D C52D 120.4(3)
C53D C54D C55D 119.0(3)
C56D C55D C54D 118.4(3)
N51D C56D C55D 123.6(3)

loop_
_geom_bond_atom_site_label_1
_geom_bond_atom_site_label_2
_geom_bond_distance
Co1A N1B 1.942(3)
Co1A N1A 1.948(2)
Co1A N21A 2.258(2)
Co1A N51A 2.301(3)
Co1A N21B 2.293(3)
Co1A N51B 2.369(3)
N1A C5A 1.348(4)
N1A C2A 1.348(3)
C2A C3A 1.393(4)
C2A C22A 1.444(4)
C3A C4A 1.396(5)
C4A C5A 1.389(4)
C5A C52A 1.453(4)
N21A C26A 1.330(4)
N21A C22A 1.354(3)
C22A C23A 1.404(4)
C23A C24A 1.360(4)
C24A C25A 1.374(5)
C25A C26A 1.362(5)
N51A C52A 1.356(4)
N51A C56A 1.338(4)
C52A C53A 1.390(4)
C53A C54A 1.365(5)
C54A C55A 1.365(5)
C55A C56A 1.365(5)
N1B C5B 1.355(5)
N1B C2B 1.353(4)
C2B C22B 1.433(6)
C2B C3B 1.397(6)
C3B C4B 1.364(7)
C4B C5B 1.396(5)
C5B C52B 1.457(6)
N21B C22B 1.360(4)
N21B C26B 1.332(5)
C22B C23B 1.410(6)
C23B C24B 1.389(7)
C24B C25B 1.362(7)
C25B C26B 1.381(6)
N51B C56B 1.332(4)
N51B C52B 1.352(4)
C52B C53B 1.407(6)
C53B C54B 1.366(7)
C54B C55B 1.373(6)
C55B C56B 1.375(6)
Co1C N1C 1.944(2)
Co1C N1D 1.942(2)
Co1C N51C 2.218(2)
Co1C N21D 2.288(2)
Co1C N21C 2.300(3)
Co1C N51D 2.360(2)
N1C C5C 1.349(4)
N1C C2C 1.354(4)
C2C C3C 1.387(4)
C2C C22C 1.445(4)
C3C C4C 1.391(4)
C4C C5C 1.398(4)
C5C C52C 1.448(4)
N21C C26C 1.332(4)
N21C C22C 1.365(4)
C22C C23C 1.396(4)
C23C C24C 1.364(5)
C24C C25C 1.379(5)
C25C C26C 1.376(5)
N51C C56C 1.335(4)
N51C C52C 1.357(4)
C52C C53C 1.388(4)
C53C C54C 1.363(5)
C54C C55C 1.363(5)
C55C C56C 1.355(5)
N1D C5D 1.354(3)
N1D C2D 1.348(3)
C2D C3D 1.397(4)
C2D C22D 1.445(4)
C3D C4D 1.394(4)
C4D C5D 1.392(4)
C5D C52D 1.451(4)
N21D C26D 1.333(4)
N21D C22D 1.348(4)
C22D C23D 1.392(4)
C23D C24D 1.350(5)
C24D C25D 1.372(5)
C25D C26D 1.373(5)
N51D C56D 1.329(4)
N51D C52D 1.362(3)
C52D C53D 1.377(4)
C53D C54D 1.363(4)
C54D C55D 1.377(4)
C55D C56D 1.367(5)
